data_4030004
loop_
_publ_author_name
'Hodgson, David M.'
'Man, Stanislav'
'Powell, Kimberley J.'
'Perko, Ziga'
'Zeng, Minxiang'
'Moreno-Clavijo, Elena'
'Thompson, Amber L.'
'Moore, Michael D.'

_publ_section_title
;
 Intramolecular oxonium ylide formation-[2,3] sigmatropic rearrangement of
 diazocarbonyl-substituted cyclic unsaturated acetals: a formal synthesis
 of hyperolactone C.
;
_journal_issue 20
_journal_name_full 'The Journal of organic chemistry'
_journal_page_first 9728
_journal_page_last 9734
_journal_paper_doi 10.1021/jo501893r
_journal_volume 79
_journal_year 2014
_chemical_formula_moiety 'C9 H8 O4'
_chemical_formula_sum 'C9 H8 O4'
_chemical_formula_weight 180.16
_chemical_melting_point ?
_space_group_IT_number 2
_symmetry_cell_setting triclinic
_symmetry_space_group_name_Hall '-P 1'
_symmetry_space_group_name_H-M 'P -1'
_atom_sites_solution_hydrogens difmap
_atom_sites_solution_primary direct
_audit_creation_date 11-09-05
_audit_creation_method CRYSTALS_ver_14.23
_cell_angle_alpha 89.089(2)
_cell_angle_beta 85.416(2)
_cell_angle_gamma 66.739(3)
_cell_formula_units_Z 2
_cell_length_a 6.4801(2)
_cell_length_b 7.5911(2)
_cell_length_c 9.3705(3)
_cell_measurement_reflns_used 15389
_cell_measurement_temperature 150
_cell_measurement_theta_max 76
_cell_measurement_theta_min 5
_cell_volume 422.06(2)
_computing_cell_refinement 'CrysAlis, (Oxford Diffraction, 2002)'
_computing_data_collection 'SuperNova, (Oxford Diffraction, 2010)'
_computing_data_reduction 'CrysAlis, (Oxford Diffraction, 2002)'
_computing_molecular_graphics 'CAMERON (Watkin et al., 1996)'
_computing_publication_material 'CRYSTALS (Betteridge et al., 2003)'
_computing_structure_refinement 'CRYSTALS (Betteridge et al., 2003)'
_computing_structure_solution 'SIR92 (Altomare et al., 1994)'
_diffrn_ambient_temperature 150
_diffrn_measured_fraction_theta_full 0.996
_diffrn_measured_fraction_theta_max 0.993
_diffrn_measurement_device Area
_diffrn_measurement_device_type 'Oxford Diffraction SuperNova'
_diffrn_measurement_method \w
_diffrn_radiation_monochromator graphite
_diffrn_radiation_type 'Cu K\a'
_diffrn_radiation_wavelength 1.54180
_diffrn_reflns_av_R_equivalents 0.015
_diffrn_reflns_limit_h_max 8
_diffrn_reflns_limit_h_min -8
_diffrn_reflns_limit_k_max 9
_diffrn_reflns_limit_k_min -9
_diffrn_reflns_limit_l_max 11
_diffrn_reflns_limit_l_min -11
_diffrn_reflns_number 3318
_diffrn_reflns_theta_full 74.968
_diffrn_reflns_theta_max 76.498
_diffrn_reflns_theta_min 4.735
_diffrn_standards_number 0
_exptl_absorpt_coefficient_mu 0.962
_exptl_absorpt_correction_T_max 0.93
_exptl_absorpt_correction_T_min 0.88
_exptl_absorpt_correction_type multi-scan
_exptl_absorpt_process_details 'CrysAlis, (Oxford Diffraction, 2002)'
_exptl_crystal_colour clear_pale_colourless
_exptl_crystal_density_diffrn 1.418
_exptl_crystal_density_meas ?
_exptl_crystal_density_method 'not measured'
_exptl_crystal_description block
_exptl_crystal_F_000 188
_exptl_crystal_size_max 0.280
_exptl_crystal_size_mid 0.180
_exptl_crystal_size_min 0.080
_refine_diff_density_max 0.26
_refine_diff_density_min -0.15
_refine_ls_extinction_coef 32(2)
_refine_ls_extinction_method 'Larson (1970), Equation 22'
_refine_ls_goodness_of_fit_ref 1.0024
_refine_ls_hydrogen_treatment constr
_refine_ls_matrix_type full
_refine_ls_number_parameters 119
_refine_ls_number_reflns 1768
_refine_ls_number_restraints 0
_refine_ls_R_factor_all 0.0294
_refine_ls_R_factor_gt 0.0288
_refine_ls_shift/su_max 0.0004092
_refine_ls_shift/su_mean 0.0000573
_refine_ls_structure_factor_coef Fsqd
_refine_ls_weighting_details
;
 Method= Modified Sheldrick 
 w=1/[\s^2^(F^2^) + ( 0.04P)^2^ + 0.13P] 
 ,where P=(max(Fo^2^,0) + 2Fc^2^)/3 
;
_refine_ls_weighting_scheme calc
_refine_ls_wR_factor_all 0.0726
_refine_ls_wR_factor_gt 0.0721
_refine_ls_wR_factor_ref 0.0726
_reflns_limit_h_max 8
_reflns_limit_h_min -8
_reflns_limit_k_max 9
_reflns_limit_k_min -9
_reflns_limit_l_max 11
_reflns_limit_l_min 0
_reflns_number_gt 1719
_reflns_number_total 1768
_reflns_threshold_expression I>2.0\s(I)
_oxford_diffrn_Wilson_B_factor 2.18
_oxford_diffrn_Wilson_scale 0.01
_oxford_refine_ls_r_factor_ref 0.0294
_oxford_refine_ls_scale 17.1(14)
_oxford_reflns_number_all 1768
_oxford_reflns_threshold_expression_ref I>-3.0\s(I)
_oxford_structure_analysis_title 6319
_cod_data_source_file jo501893r_si_002.cif
_cod_data_source_block 8a
_cod_depositor_comments
;
The following automatic conversions were performed:

'_chemical_melting_point' value 'not measured' was changed to '?' -
the value is undefined or not given.

'_symmetry_cell_setting' value
'Triclinic' changed to 'triclinic' according to
/home/saulius/struct/COD-crude-data--automatic-downloads/rss-feeds/ACS/lib/dictionaries/cif_core.dic
dictionary named 'cif_core.dic' version 2.4.2 from
2011-04-26.

'_atom_sites_solution_primary' value 'Direct' changed to
'direct' according to
/home/saulius/struct/COD-crude-data--automatic-downloads/rss-feeds/ACS/lib/dictionaries/cif_core.dic
dictionary named 'cif_core.dic' version 2.4.2 from 2011-04-26.

Automatic conversion script
Id: cif_fix_values 2827 2014-09-09 07:05:25Z andrius 

 Adding full bibliography for 4030004.cif.

The following automatic conversions were performed:

'_exptl_crystal_density_meas' value 'not measured' was changed to '?'
- the value is perceived as not measured.

Automatic conversion script
Id: cif_fix_values 3008 2015-01-20 13:52:24Z robertas 
;
_cod_original_sg_symbol_H-M 'P -1 '
_cod_database_code 4030004

loop_
_symmetry_equiv_pos_as_xyz
x,y,z
-x,-y,-z

loop_
_atom_site_label
_atom_site_type_symbol
_atom_site_fract_x
_atom_site_fract_y
_atom_site_fract_z
_atom_site_U_iso_or_equiv
_atom_site_occupancy
_atom_site_adp_type
_atom_site_refinement_flags_posn
O1 O 0.68878(11) 0.28185(10) 0.89538(7) 0.0249 1.0000 Uani .
C2 C 0.83739(15) 0.34246(13) 0.80699(9) 0.0215 1.0000 Uani .
C3 C 0.88655(16) 0.22418(13) 0.66638(10) 0.0241 1.0000 Uani .
O4 O 1.01085(13) 0.23635(10) 0.56562(7) 0.0319 1.0000 Uani .
C5 C 0.75881(18) 0.10688(14) 0.68792(11) 0.0286 1.0000 Uani .
C6 C 0.65357(17) 0.14735(14) 0.81940(11) 0.0272 1.0000 Uani .
C7 C 1.05813(16) 0.29671(14) 0.87607(10) 0.0240 1.0000 Uani .
O8 O 1.15725(12) 0.15919(10) 0.94545(8) 0.0304 1.0000 Uani .
O9 O 1.13212(12) 0.43559(10) 0.84611(8) 0.0291 1.0000 Uani .
C10 C 0.97239(17) 0.58505(14) 0.76251(11) 0.0281 1.0000 Uani .
C11 C 0.74963(16) 0.56019(13) 0.78965(10) 0.0236 1.0000 Uani .
C12 C 0.58886(17) 0.64417(14) 0.67649(10) 0.0279 1.0000 Uani .
C13 C 0.38057(18) 0.76888(16) 0.70511(12) 0.0337 1.0000 Uani .
H51 H 0.7545 0.0174 0.6221 0.0360 1.0000 Uiso R
H61 H 0.5570 0.0936 0.8668 0.0326 1.0000 Uiso R
H102 H 0.9669 0.7076 0.7964 0.0337 1.0000 Uiso R
H101 H 1.0295 0.5638 0.6622 0.0320 1.0000 Uiso R
H111 H 0.6778 0.6183 0.8820 0.0271 1.0000 Uiso R
H121 H 0.6441 0.6034 0.5812 0.0347 1.0000 Uiso R
H132 H 0.3224 0.8079 0.8010 0.0396 1.0000 Uiso R
H131 H 0.2817 0.8213 0.6316 0.0406 1.0000 Uiso R

loop_
_atom_site_aniso_label
_atom_site_aniso_U_11
_atom_site_aniso_U_22
_atom_site_aniso_U_33
_atom_site_aniso_U_23
_atom_site_aniso_U_13
_atom_site_aniso_U_12
O1 0.0259(3) 0.0269(4) 0.0207(3) 0.0005(3) 0.0016(3) -0.0098(3)
C2 0.0223(4) 0.0219(4) 0.0176(4) 0.0010(3) 0.0001(3) -0.0063(4)
C3 0.0264(5) 0.0201(4) 0.0199(4) 0.0005(3) -0.0030(3) -0.0027(4)
O4 0.0386(4) 0.0306(4) 0.0215(4) -0.0016(3) 0.0062(3) -0.0098(3)
C5 0.0349(5) 0.0233(5) 0.0267(5) -0.0006(4) -0.0052(4) -0.0100(4)
C6 0.0264(5) 0.0236(5) 0.0310(5) 0.0043(4) -0.0051(4) -0.0091(4)
C7 0.0241(5) 0.0249(5) 0.0201(4) -0.0008(3) -0.0006(3) -0.0066(4)
O8 0.0300(4) 0.0280(4) 0.0288(4) 0.0057(3) -0.0076(3) -0.0061(3)
O9 0.0269(4) 0.0286(4) 0.0325(4) 0.0055(3) -0.0065(3) -0.0109(3)
C10 0.0312(5) 0.0245(5) 0.0274(5) 0.0050(4) -0.0043(4) -0.0096(4)
C11 0.0267(5) 0.0210(5) 0.0194(4) -0.0005(3) -0.0016(3) -0.0054(4)
C12 0.0329(5) 0.0249(5) 0.0222(5) 0.0024(4) -0.0049(4) -0.0071(4)
C13 0.0321(5) 0.0313(5) 0.0331(5) 0.0037(4) -0.0082(4) -0.0068(4)

loop_
_atom_type_symbol
_atom_type_scat_dispersion_real
_atom_type_scat_dispersion_imag
_atom_type_scat_Cromer_Mann_a1
_atom_type_scat_Cromer_Mann_b1
_atom_type_scat_Cromer_Mann_a2
_atom_type_scat_Cromer_Mann_b2
_atom_type_scat_Cromer_Mann_a3
_atom_type_scat_Cromer_Mann_b3
_atom_type_scat_Cromer_Mann_a4
_atom_type_scat_Cromer_Mann_b4
_atom_type_scat_Cromer_Mann_c
_atom_type_scat_source
C 0.0181 0.0091 2.3100 20.8439 1.0200 10.2075 1.5886 0.5687 0.8650 51.6512 0.2156 'International Tables Vol C 4.2.6.8 and 6.1.1.4'
H 0.0000 0.0000 0.4930 10.5109 0.3229 26.1257 0.1402 3.1424 0.0408 57.7998 0.0030 'International Tables Vol C 4.2.6.8 and 6.1.1.4'
N 0.0311 0.0180 12.2126 0.0057 3.1322 9.8933 2.0125 28.9975 1.1663 0.5826 -11.5290 'International Tables Vol C 4.2.6.8 and 6.1.1.4'
O 0.0492 0.0322 3.0485 13.2771 2.2868 5.7011 1.5463 0.3239 0.8670 32.9089 0.2508 'International Tables Vol C 4.2.6.8 and 6.1.1.4'

loop_
_geom_angle_atom_site_label_1
_geom_angle_atom_site_label_2
_geom_angle_atom_site_label_3
_geom_angle
_geom_angle_publ_flag
C2 O1 C6 106.88(7) yes
O1 C2 C3 105.28(7) yes
O1 C2 C7 110.79(7) yes
C3 C2 C7 109.10(7) yes
O1 C2 C11 113.60(7) yes
C3 C2 C11 115.48(7) yes
C7 C2 C11 102.62(7) yes
C2 C3 O4 123.78(9) yes
C2 C3 C5 104.57(8) yes
O4 C3 C5 131.65(9) yes
C3 C5 C6 107.24(9) yes
C3 C5 H51 125.6 no
C6 C5 H51 127.2 no
O1 C6 C5 116.03(9) yes
O1 C6 H61 115.6 no
C5 C6 H61 128.4 no
C2 C7 O8 127.55(9) yes
C2 C7 O9 109.23(8) yes
O8 C7 O9 123.22(9) yes
C7 O9 C10 110.27(7) yes
O9 C10 C11 105.20(7) yes
O9 C10 H102 107.0 no
C11 C10 H102 114.0 no
O9 C10 H101 108.0 no
C11 C10 H101 112.1 no
H102 C10 H101 110.1 no
C2 C11 C10 100.28(7) yes
C2 C11 C12 116.59(8) yes
C10 C11 C12 114.07(8) yes
C2 C11 H111 107.1 no
C10 C11 H111 108.9 no
C12 C11 H111 109.3 no
C11 C12 C13 123.03(9) yes
C11 C12 H121 116.6 no
C13 C12 H121 120.4 no
C12 C13 H132 120.8 no
C12 C13 H131 121.7 no
H132 C13 H131 117.5 no

loop_
_geom_bond_atom_site_label_1
_geom_bond_atom_site_label_2
_geom_bond_distance
_geom_bond_publ_flag
O1 C2 1.4267(11) yes
O1 C6 1.3544(12) yes
C2 C3 1.5454(12) yes
C2 C7 1.5278(13) yes
C2 C11 1.5315(13) yes
C3 O4 1.2178(12) yes
C3 C5 1.4383(14) yes
C5 C6 1.3377(15) yes
C5 H51 0.934 no
C6 H61 0.952 no
C7 O8 1.2002(12) yes
C7 O9 1.3373(12) yes
O9 C10 1.4650(12) yes
C10 C11 1.5293(14) yes
C10 H102 0.974 no
C10 H101 0.974 no
C11 C12 1.4989(13) yes
C11 H111 0.972 no
C12 C13 1.3157(15) yes
C12 H121 0.944 no
C13 H132 0.951 no
C13 H131 0.951 no

loop_
_geom_hbond_atom_site_label_D
_geom_hbond_atom_site_label_H
_geom_hbond_atom_site_label_A
_geom_hbond_site_symmetry_A
_geom_hbond_angle_DHA
_geom_hbond_distance_DH
_geom_hbond_distance_HA
_geom_hbond_distance_DA
_geom_hbond_publ_flag
C5 H51 O4 2_756 144.24 0.934 2.546 3.3496(15) yes
C6 H61 O8 1_455 143.70 0.952 2.488 3.3038(15) yes
C10 H102 O8 2_767 125.01 0.974 2.578 3.2368(15) yes
C10 H101 O4 2_766 137.44 0.974 2.569 3.3518(15) yes
